data_7001693
loop_
_publ_author_name
'Lyashenko, Ganna'
'Saischek, Gerald'
'Judmaier, Martina E.'
'Volpe, Manuel'
'Baumgartner, Judith'
'Belaj, Ferdinand'
'Jancik, Vojtech'
'Herbst-Irmer, Regine'
'M\"osch-Zanetti, Nadia C.'

_publ_section_title
;
 Oxo-molybdenum and oxo-tungsten complexes of Schiff bases relevant to
 molybdoenzymes
;
_journal_issue 29
_journal_name_full 'Dalton Transactions'
_journal_page_first 5655
_journal_paper_doi 10.1039/b820629e
_journal_year 2009
_chemical_compound_source 'synthetical product'
_chemical_formula_moiety 'C22 H24 Mo N2 O4'
_chemical_formula_sum 'C22 H24 Mo N2 O4'
_chemical_formula_weight 476.37
_chemical_name_common 'di(4-(phenylimino)-2-pentanonato-N,O)dioxo molybdenum'
_chemical_name_systematic ' di[4-(phenylimino)-2-pentanonato-N,O]dioxo molybdenum'
_space_group_IT_number 14
_symmetry_cell_setting monoclinic
_symmetry_space_group_name_Hall '-P 2ybc'
_symmetry_space_group_name_H-M 'P 1 21/c 1'
_atom_sites_solution_hydrogens geom
_atom_sites_solution_primary direct
_atom_sites_solution_secondary difmap
_cell_angle_alpha 90.00
_cell_angle_beta 92.651(17)
_cell_angle_gamma 90.00
_cell_formula_units_Z 4
_cell_length_a 11.249(2)
_cell_length_b 9.8926(18)
_cell_length_c 19.152(4)
_cell_measurement_reflns_used 73
_cell_measurement_temperature 95(2)
_cell_measurement_theta_max 19.85
_cell_measurement_theta_min 19.14
_cell_volume 2129.0(7)
_computing_cell_refinement 'local software'
_computing_data_collection 'local software'
_computing_data_reduction 'local software'
_computing_molecular_graphics 'ORTEP (Johnson, 1965)'
_computing_publication_material 'SHELXL-97 (Sheldrick, 1997)'
_computing_structure_refinement 'SHELXL-97 (Sheldrick, 1997)'
_computing_structure_solution 'SHELXS-97 (Sheldrick, 1997)'
_diffrn_ambient_temperature 95(2)
_diffrn_measured_fraction_theta_full 0.998
_diffrn_measured_fraction_theta_max 0.998
_diffrn_measurement_device 'four-circle diffractometer'
_diffrn_measurement_device_type Stoe
_diffrn_measurement_method '\w-\q scans'
_diffrn_radiation_monochromator graphite
_diffrn_radiation_source 'fine-focus sealed tube'
_diffrn_radiation_type MoK\a
_diffrn_radiation_wavelength 0.71069
_diffrn_reflns_av_R_equivalents 0.0448
_diffrn_reflns_av_sigmaI/netI 0.0660
_diffrn_reflns_limit_h_max 15
_diffrn_reflns_limit_h_min -15
_diffrn_reflns_limit_k_max 13
_diffrn_reflns_limit_k_min -13
_diffrn_reflns_limit_l_max 26
_diffrn_reflns_limit_l_min -13
_diffrn_reflns_number 7341
_diffrn_reflns_theta_full 30.00
_diffrn_reflns_theta_max 30.00
_diffrn_reflns_theta_min 2.73
_diffrn_standards_decay_% 0.0
_diffrn_standards_interval_count 100
_diffrn_standards_number 3
_exptl_absorpt_coefficient_mu 0.646
_exptl_absorpt_correction_T_max 0.9233
_exptl_absorpt_correction_T_min 0.8232
_exptl_absorpt_correction_type empirical
_exptl_absorpt_process_details 'Parkin, S., Moezzi, B. and Hope H. (1995) J. Appl. Cryst. 28, 53-56'
_exptl_crystal_colour 'dark yellow'
_exptl_crystal_density_diffrn 1.486
_exptl_crystal_density_method 'not measured'
_exptl_crystal_description cube
_exptl_crystal_F_000 976
_exptl_crystal_size_max 0.16
_exptl_crystal_size_mid 0.14
_exptl_crystal_size_min 0.14
_refine_diff_density_max 0.671
_refine_diff_density_min -0.957
_refine_diff_density_rms 0.117
_refine_ls_extinction_method none
_refine_ls_goodness_of_fit_ref 1.033
_refine_ls_hydrogen_treatment refU
_refine_ls_matrix_type full
_refine_ls_number_parameters 274
_refine_ls_number_reflns 6199
_refine_ls_number_restraints 0
_refine_ls_restrained_S_all 1.033
_refine_ls_R_factor_all 0.0629
_refine_ls_R_factor_gt 0.0480
_refine_ls_shift/su_max 0.001
_refine_ls_shift/su_mean 0.000
_refine_ls_structure_factor_coef Fsqd
_refine_ls_weighting_details 'calc w=1/[\s^2^(Fo^2^)+(0.0561P)^2^+1.0100P] where P=(Fo^2^+2Fc^2^)/3'
_refine_ls_weighting_scheme calc
_refine_ls_wR_factor_gt 0.1161
_refine_ls_wR_factor_ref 0.1268
_reflns_number_gt 5006
_reflns_number_total 6199
_reflns_threshold_expression >2sigma(I)
_cod_data_source_file b820629e.txt
_cod_data_source_block gru
_cod_database_code 7001693

loop_
_symmetry_equiv_pos_as_xyz
'x, y, z'
'-x, y+1/2, -z+1/2'
'-x, -y, -z'
'x, -y-1/2, z-1/2'

loop_
_atom_site_label
_atom_site_type_symbol
_atom_site_fract_x
_atom_site_fract_y
_atom_site_fract_z
_atom_site_U_iso_or_equiv
_atom_site_adp_type
_atom_site_occupancy
_atom_site_symmetry_multiplicity
_atom_site_calc_flag
_atom_site_refinement_flags
_atom_site_disorder_assembly
_atom_site_disorder_group
Mo1 Mo 0.74914(2) 0.74069(2) 0.506987(12) 0.01518(8) Uani 1 1 d . . .
O1 O 0.59795(18) 0.7304(2) 0.51077(11) 0.0187(4) Uani 1 1 d . . .
O3 O 0.80340(18) 0.6214(2) 0.56486(10) 0.0198(4) Uani 1 1 d . . .
C11 C 1.1237(3) 0.7072(3) 0.47190(18) 0.0254(6) Uani 1 1 d . . .
H111 H 1.1486 0.7884 0.4471 0.061(8) Uiso 1 1 calc R . .
H112 H 1.1694 0.6293 0.4565 0.061(8) Uiso 1 1 calc R . .
H113 H 1.1379 0.7201 0.5223 0.061(8) Uiso 1 1 calc R . .
C12 C 0.9941(3) 0.6828(3) 0.45618(15) 0.0194(6) Uani 1 1 d . . .
O12 O 0.92331(19) 0.7776(2) 0.47505(11) 0.0200(4) Uani 1 1 d . . .
C13 C 0.9554(3) 0.5675(3) 0.42108(14) 0.0193(6) Uani 1 1 d . . .
H13 H 1.0121 0.4982 0.4142 0.030(10) Uiso 1 1 calc R . .
C14 C 0.8384(3) 0.5456(3) 0.39488(14) 0.0178(5) Uani 1 1 d . . .
C15 C 0.8206(3) 0.4385(3) 0.33968(16) 0.0240(6) Uani 1 1 d . . .
H151 H 0.7486 0.3865 0.3484 0.041(7) Uiso 1 1 calc R . .
H152 H 0.8895 0.3778 0.3411 0.041(7) Uiso 1 1 calc R . .
H153 H 0.8120 0.4813 0.2936 0.041(7) Uiso 1 1 calc R . .
N14 N 0.7454(2) 0.6168(2) 0.41570(12) 0.0170(5) Uani 1 1 d . . .
C21 C 0.6336(2) 0.6036(3) 0.37614(15) 0.0180(5) Uani 1 1 d . . .
C22 C 0.6121(3) 0.6844(3) 0.31754(15) 0.0209(6) Uani 1 1 d . . .
H22 H 0.6697 0.7487 0.3044 0.036(5) Uiso 1 1 calc R . .
C23 C 0.5059(3) 0.6706(3) 0.27824(16) 0.0246(6) Uani 1 1 d . . .
H23 H 0.4915 0.7247 0.2377 0.036(5) Uiso 1 1 calc R . .
C24 C 0.4208(3) 0.5783(4) 0.29780(17) 0.0277(7) Uani 1 1 d . . .
H24 H 0.3488 0.5683 0.2704 0.036(5) Uiso 1 1 calc R . .
C25 C 0.4413(3) 0.5006(4) 0.35757(17) 0.0280(7) Uani 1 1 d . . .
H25 H 0.3824 0.4388 0.3717 0.036(5) Uiso 1 1 calc R . .
C26 C 0.5481(3) 0.5132(3) 0.39685(16) 0.0237(6) Uani 1 1 d . . .
H26 H 0.5622 0.4600 0.4377 0.036(5) Uiso 1 1 calc R . .
C31 C 0.6065(3) 1.0964(3) 0.39685(15) 0.0231(6) Uani 1 1 d . . .
H311 H 0.6710 1.1418 0.3733 0.037(6) Uiso 1 1 calc R . .
H312 H 0.5521 1.1643 0.4146 0.037(6) Uiso 1 1 calc R . .
H313 H 0.5630 1.0371 0.3636 0.037(6) Uiso 1 1 calc R . .
C32 C 0.6580(2) 1.0138(3) 0.45665(14) 0.0171(5) Uani 1 1 d . . .
O32 O 0.72325(19) 0.9136(2) 0.44041(10) 0.0201(4) Uani 1 1 d . . .
C33 C 0.6389(2) 1.0535(3) 0.52528(14) 0.0179(5) Uani 1 1 d . . .
H33 H 0.5758 1.1147 0.5331 0.036(11) Uiso 1 1 calc R . .
C34 C 0.7082(3) 1.0073(3) 0.58298(14) 0.0175(5) Uani 1 1 d . . .
C35 C 0.7050(3) 1.0875(3) 0.65007(15) 0.0234(6) Uani 1 1 d . . .
H351 H 0.6766 1.0295 0.6873 0.043(7) Uiso 1 1 calc R . .
H352 H 0.6511 1.1647 0.6432 0.043(7) Uiso 1 1 calc R . .
H353 H 0.7851 1.1202 0.6632 0.043(7) Uiso 1 1 calc R . .
N34 N 0.7771(2) 0.8968(3) 0.58158(12) 0.0170(5) Uani 1 1 d . . .
C41 C 0.8718(3) 0.8820(3) 0.63415(14) 0.0170(5) Uani 1 1 d . . .
C42 C 0.8581(3) 0.7988(3) 0.69214(15) 0.0215(6) Uani 1 1 d . . .
H42 H 0.7871 0.7479 0.6963 0.030(5) Uiso 1 1 calc R . .
C43 C 0.9489(3) 0.7909(3) 0.74366(15) 0.0246(6) Uani 1 1 d . . .
H43 H 0.9392 0.7355 0.7835 0.030(5) Uiso 1 1 calc R . .
C44 C 1.0536(3) 0.8633(3) 0.73743(16) 0.0252(7) Uani 1 1 d . . .
H44 H 1.1144 0.8594 0.7735 0.030(5) Uiso 1 1 calc R . .
C45 C 1.0693(3) 0.9414(3) 0.67836(17) 0.0246(6) Uani 1 1 d . . .
H45 H 1.1420 0.9886 0.6732 0.030(5) Uiso 1 1 calc R . .
C46 C 0.9785(3) 0.9505(3) 0.62656(15) 0.0208(6) Uani 1 1 d . . .
H46 H 0.9894 1.0035 0.5860 0.030(5) Uiso 1 1 calc R . .

loop_
_atom_site_aniso_label
_atom_site_aniso_U_11
_atom_site_aniso_U_22
_atom_site_aniso_U_33
_atom_site_aniso_U_23
_atom_site_aniso_U_13
_atom_site_aniso_U_12
Mo1 0.01586(13) 0.01531(13) 0.01425(12) -0.00109(9) -0.00061(8) 0.00126(9)
O1 0.0176(10) 0.0192(10) 0.0193(10) -0.0023(8) 0.0002(7) 0.0009(8)
O3 0.0223(10) 0.0209(10) 0.0160(9) -0.0018(8) -0.0011(8) 0.0032(8)
C11 0.0174(14) 0.0259(15) 0.0325(17) 0.0045(13) -0.0021(12) -0.0012(12)
C12 0.0235(14) 0.0197(13) 0.0153(12) 0.0043(10) 0.0035(10) 0.0017(11)
O12 0.0191(10) 0.0180(10) 0.0227(10) -0.0014(8) 0.0009(8) 0.0001(8)
C13 0.0199(13) 0.0213(14) 0.0168(12) 0.0020(11) 0.0003(10) 0.0025(11)
C14 0.0211(13) 0.0176(13) 0.0146(12) 0.0024(10) 0.0006(10) 0.0034(11)
C15 0.0268(15) 0.0217(15) 0.0232(14) -0.0046(12) -0.0010(12) 0.0042(12)
N14 0.0188(11) 0.0168(11) 0.0152(11) -0.0003(9) -0.0014(9) -0.0005(9)
C21 0.0161(13) 0.0210(14) 0.0168(12) -0.0035(10) 0.0002(10) 0.0008(11)
C22 0.0228(14) 0.0224(14) 0.0175(13) -0.0015(11) 0.0021(11) 0.0001(12)
C23 0.0263(15) 0.0304(17) 0.0168(13) -0.0040(12) -0.0034(11) 0.0050(13)
C24 0.0198(14) 0.0405(19) 0.0226(15) -0.0085(14) -0.0026(11) 0.0000(14)
C25 0.0248(16) 0.0317(17) 0.0276(16) -0.0042(13) 0.0033(13) -0.0112(13)
C26 0.0254(15) 0.0245(15) 0.0209(14) 0.0002(12) -0.0010(12) -0.0026(12)
C31 0.0257(15) 0.0241(15) 0.0196(13) 0.0050(11) 0.0011(11) 0.0047(12)
C32 0.0164(12) 0.0177(13) 0.0168(12) 0.0013(10) -0.0024(10) -0.0038(10)
O32 0.0233(10) 0.0214(10) 0.0157(9) 0.0007(8) -0.0003(8) 0.0030(8)
C33 0.0165(12) 0.0186(13) 0.0184(13) 0.0005(10) 0.0009(10) 0.0006(11)
C34 0.0178(13) 0.0191(13) 0.0157(12) -0.0014(10) 0.0012(10) -0.0015(11)
C35 0.0279(15) 0.0245(15) 0.0178(13) -0.0045(11) -0.0004(11) 0.0066(12)
N34 0.0172(11) 0.0187(11) 0.0150(10) -0.0007(9) -0.0016(9) -0.0002(9)
C41 0.0194(13) 0.0183(13) 0.0130(12) -0.0027(10) -0.0023(10) 0.0019(11)
C42 0.0263(15) 0.0222(14) 0.0158(13) -0.0007(11) -0.0004(11) -0.0007(12)
C43 0.0334(17) 0.0253(15) 0.0145(13) 0.0001(11) -0.0046(12) 0.0058(13)
C44 0.0264(16) 0.0278(16) 0.0206(14) -0.0057(12) -0.0075(12) 0.0086(13)
C45 0.0207(14) 0.0253(15) 0.0274(15) -0.0052(12) -0.0039(12) 0.0015(12)
C46 0.0245(14) 0.0180(13) 0.0198(13) -0.0005(11) -0.0009(11) -0.0006(11)

loop_
_atom_type_symbol
_atom_type_description
_atom_type_scat_dispersion_real
_atom_type_scat_dispersion_imag
_atom_type_scat_source
C C 0.0033 0.0016 'International Tables Vol C Tables 4.2.6.8 and 6.1.1.4'
H H 0.0000 0.0000 'International Tables Vol C Tables 4.2.6.8 and 6.1.1.4'
Mo Mo -1.6832 0.6857 'International Tables Vol C Tables 4.2.6.8 and 6.1.1.4'
N N 0.0061 0.0033 'International Tables Vol C Tables 4.2.6.8 and 6.1.1.4'
O O 0.0106 0.0060 'International Tables Vol C Tables 4.2.6.8 and 6.1.1.4'

loop_
_geom_angle_atom_site_label_1
_geom_angle_atom_site_label_2
_geom_angle_atom_site_label_3
_geom_angle
_geom_angle_site_symmetry_1
_geom_angle_site_symmetry_3
_geom_angle_publ_flag
O1 Mo1 O3 104.91(10) . . yes
O1 Mo1 O12 164.05(9) . . yes
O3 Mo1 O12 89.94(9) . . ?
O1 Mo1 N34 97.57(9) . . yes
O3 Mo1 N34 91.64(10) . . ?
O12 Mo1 N34 87.63(9) . . ?
O1 Mo1 N14 91.08(10) . . ?
O3 Mo1 N14 97.31(10) . . yes
O12 Mo1 N14 81.09(9) . . yes
N34 Mo1 N14 165.56(9) . . yes
O1 Mo1 O32 87.97(9) . . ?
O3 Mo1 O32 165.68(9) . . yes
O12 Mo1 O32 78.00(8) . . yes
N34 Mo1 O32 80.29(9) . . yes
N14 Mo1 O32 88.52(9) . . ?
C12 C11 H111 109.5 . . ?
C12 C11 H112 109.5 . . ?
H111 C11 H112 109.5 . . ?
C12 C11 H113 109.5 . . ?
H111 C11 H113 109.5 . . ?
H112 C11 H113 109.5 . . ?
O12 C12 C13 123.3(3) . . ?
O12 C12 C11 115.7(3) . . ?
C13 C12 C11 120.9(3) . . ?
C12 O12 Mo1 123.21(19) . . ?
C12 C13 C14 124.7(3) . . ?
C12 C13 H13 117.6 . . ?
C14 C13 H13 117.6 . . ?
N14 C14 C13 123.1(3) . . ?
N14 C14 C15 120.0(3) . . ?
C13 C14 C15 116.9(3) . . ?
C14 C15 H151 109.5 . . ?
C14 C15 H152 109.5 . . ?
H151 C15 H152 109.5 . . ?
C14 C15 H153 109.5 . . ?
H151 C15 H153 109.5 . . ?
H152 C15 H153 109.5 . . ?
C14 N14 C21 118.1(2) . . yes
C14 N14 Mo1 124.13(19) . . yes
C21 N14 Mo1 117.71(18) . . yes
C26 C21 C22 120.3(3) . . ?
C26 C21 N14 120.5(3) . . ?
C22 C21 N14 119.2(3) . . ?
C23 C22 C21 119.7(3) . . ?
C23 C22 H22 120.2 . . ?
C21 C22 H22 120.2 . . ?
C24 C23 C22 120.4(3) . . ?
C24 C23 H23 119.8 . . ?
C22 C23 H23 119.8 . . ?
C23 C24 C25 119.8(3) . . ?
C23 C24 H24 120.1 . . ?
C25 C24 H24 120.1 . . ?
C24 C25 C26 120.1(3) . . ?
C24 C25 H25 120.0 . . ?
C26 C25 H25 120.0 . . ?
C21 C26 C25 119.8(3) . . ?
C21 C26 H26 120.1 . . ?
C25 C26 H26 120.1 . . ?
C32 C31 H311 109.5 . . ?
C32 C31 H312 109.5 . . ?
H311 C31 H312 109.5 . . ?
C32 C31 H313 109.5 . . ?
H311 C31 H313 109.5 . . ?
H312 C31 H313 109.5 . . ?
O32 C32 C33 124.1(3) . . ?
O32 C32 C31 116.2(2) . . ?
C33 C32 C31 119.6(3) . . ?
C32 O32 Mo1 122.44(18) . . ?
C32 C33 C34 123.2(3) . . ?
C32 C33 H33 118.4 . . ?
C34 C33 H33 118.4 . . ?
N34 C34 C33 123.5(3) . . ?
N34 C34 C35 118.8(3) . . ?
C33 C34 C35 117.8(3) . . ?
C34 C35 H351 109.5 . . ?
C34 C35 H352 109.5 . . ?
H351 C35 H352 109.5 . . ?
C34 C35 H353 109.5 . . ?
H351 C35 H353 109.5 . . ?
H352 C35 H353 109.5 . . ?
C34 N34 C41 118.6(2) . . yes
C34 N34 Mo1 122.71(19) . . yes
C41 N34 Mo1 118.69(18) . . yes
C46 C41 C42 119.9(3) . . ?
C46 C41 N34 119.5(3) . . ?
C42 C41 N34 120.7(3) . . ?
C43 C42 C41 119.5(3) . . ?
C43 C42 H42 120.2 . . ?
C41 C42 H42 120.2 . . ?
C44 C43 C42 120.6(3) . . ?
C44 C43 H43 119.7 . . ?
C42 C43 H43 119.7 . . ?
C45 C44 C43 119.8(3) . . ?
C45 C44 H44 120.1 . . ?
C43 C44 H44 120.1 . . ?
C44 C45 C46 119.9(3) . . ?
C44 C45 H45 120.0 . . ?
C46 C45 H45 120.0 . . ?
C41 C46 C45 120.1(3) . . ?
C41 C46 H46 119.9 . . ?
C45 C46 H46 119.9 . . ?

loop_
_geom_bond_atom_site_label_1
_geom_bond_atom_site_label_2
_geom_bond_distance
_geom_bond_site_symmetry_2
_geom_bond_publ_flag
Mo1 O1 1.709(2) . yes
Mo1 O3 1.712(2) . yes
Mo1 O12 2.111(2) . yes
Mo1 N34 2.117(2) . yes
Mo1 N14 2.134(2) . yes
Mo1 O32 2.145(2) . yes
C11 C12 1.494(4) . ?
C11 H111 0.98 . ?
C11 H112 0.98 . ?
C11 H113 0.98 . ?
C12 O12 1.293(4) . yes
C12 C13 1.384(4) . ?
C13 C14 1.404(4) . ?
C13 H13 0.95 . ?
C14 N14 1.337(4) . yes
C14 C15 1.504(4) . ?
C15 H151 0.98 . ?
C15 H152 0.98 . ?
C15 H153 0.98 . ?
N14 C21 1.444(4) . yes
C21 C26 1.385(4) . ?
C21 C22 1.390(4) . ?
C22 C23 1.389(4) . ?
C22 H22 0.95 . ?
C23 C24 1.387(5) . ?
C23 H23 0.95 . ?
C24 C25 1.389(5) . ?
C24 H24 0.95 . ?
C25 C26 1.394(4) . ?
C25 H25 0.95 . ?
C26 H26 0.95 . ?
C31 C32 1.501(4) . ?
C31 H311 0.98 . ?
C31 H312 0.98 . ?
C31 H313 0.98 . ?
C32 O32 1.280(3) . yes
C32 C33 1.398(4) . ?
C33 C34 1.399(4) . ?
C33 H33 0.95 . ?
C34 N34 1.341(4) . yes
C34 C35 1.512(4) . ?
C35 H351 0.98 . ?
C35 H352 0.98 . ?
C35 H353 0.98 . ?
N34 C41 1.439(3) . yes
C41 C46 1.391(4) . ?
C41 C42 1.397(4) . ?
C42 C43 1.389(4) . ?
C42 H42 0.95 . ?
C43 C44 1.389(5) . ?
C43 H43 0.95 . ?
C44 C45 1.388(5) . ?
C44 H44 0.95 . ?
C45 C46 1.394(4) . ?
C45 H45 0.95 . ?
C46 H46 0.95 . ?

loop_
_geom_torsion_atom_site_label_1
_geom_torsion_atom_site_label_2
_geom_torsion_atom_site_label_3
_geom_torsion_atom_site_label_4
_geom_torsion
_geom_torsion_site_symmetry_1
_geom_torsion_site_symmetry_2
_geom_torsion_site_symmetry_3
_geom_torsion_site_symmetry_4
_geom_torsion_publ_flag
C13 C12 O12 Mo1 34.2(4) . . . . ?
C11 C12 O12 Mo1 -148.3(2) . . . . ?
O1 Mo1 O12 C12 -107.6(4) . . . . ?
O3 Mo1 O12 C12 51.2(2) . . . . ?
N34 Mo1 O12 C12 142.8(2) . . . . ?
N14 Mo1 O12 C12 -46.2(2) . . . . ?
O32 Mo1 O12 C12 -136.6(2) . . . . ?
O12 C12 C13 C14 7.4(5) . . . . ?
C11 C12 C13 C14 -169.9(3) . . . . ?
C12 C13 C14 N14 -17.5(4) . . . . ?
C12 C13 C14 C15 161.1(3) . . . . ?
C13 C14 N14 C21 168.4(3) . . . . ?
C15 C14 N14 C21 -10.0(4) . . . . ?
C13 C14 N14 Mo1 -15.0(4) . . . . ?
C15 C14 N14 Mo1 166.5(2) . . . . ?
O1 Mo1 N14 C14 -157.5(2) . . . . ?
O3 Mo1 N14 C14 -52.3(2) . . . . ?
O12 Mo1 N14 C14 36.5(2) . . . . ?
N34 Mo1 N14 C14 75.5(4) . . . . ?
O32 Mo1 N14 C14 114.6(2) . . . . ?
O1 Mo1 N14 C21 19.1(2) . . . . ?
O3 Mo1 N14 C21 124.3(2) . . . . ?
O12 Mo1 N14 C21 -147.0(2) . . . . ?
N34 Mo1 N14 C21 -107.9(4) . . . . ?
O32 Mo1 N14 C21 -68.9(2) . . . . ?
C14 N14 C21 C26 95.3(3) . . . . ?
Mo1 N14 C21 C26 -81.5(3) . . . . ?
C14 N14 C21 C22 -85.7(3) . . . . ?
Mo1 N14 C21 C22 97.5(3) . . . . ?
C26 C21 C22 C23 -2.3(4) . . . . ?
N14 C21 C22 C23 178.6(3) . . . . ?
C21 C22 C23 C24 1.0(5) . . . . ?
C22 C23 C24 C25 0.9(5) . . . . ?
C23 C24 C25 C26 -1.4(5) . . . . ?
C22 C21 C26 C25 1.8(5) . . . . ?
N14 C21 C26 C25 -179.2(3) . . . . ?
C24 C25 C26 C21 0.1(5) . . . . ?
C33 C32 O32 Mo1 28.7(4) . . . . ?
C31 C32 O32 Mo1 -155.3(2) . . . . ?
O1 Mo1 O32 C32 51.2(2) . . . . ?
O3 Mo1 O32 C32 -103.3(4) . . . . ?
O12 Mo1 O32 C32 -136.5(2) . . . . ?
N34 Mo1 O32 C32 -46.8(2) . . . . ?
N14 Mo1 O32 C32 142.3(2) . . . . ?
O32 C32 C33 C34 14.2(5) . . . . ?
C31 C32 C33 C34 -161.7(3) . . . . ?
C32 C33 C34 N34 -18.2(5) . . . . ?
C32 C33 C34 C35 161.5(3) . . . . ?
C33 C34 N34 C41 160.2(3) . . . . ?
C35 C34 N34 C41 -19.5(4) . . . . ?
C33 C34 N34 Mo1 -21.5(4) . . . . ?
C35 C34 N34 Mo1 158.7(2) . . . . ?
O1 Mo1 N34 C34 -43.9(2) . . . . ?
O3 Mo1 N34 C34 -149.2(2) . . . . ?
O12 Mo1 N34 C34 120.9(2) . . . . ?
N14 Mo1 N34 C34 82.4(4) . . . . ?
O32 Mo1 N34 C34 42.7(2) . . . . ?
O1 Mo1 N34 C41 134.3(2) . . . . ?
O3 Mo1 N34 C41 29.0(2) . . . . ?
O12 Mo1 N34 C41 -60.8(2) . . . . ?
N14 Mo1 N34 C41 -99.4(4) . . . . ?
O32 Mo1 N34 C41 -139.1(2) . . . . ?
C34 N34 C41 C46 -80.3(3) . . . . ?
Mo1 N34 C41 C46 101.3(3) . . . . ?
C34 N34 C41 C42 100.3(3) . . . . ?
Mo1 N34 C41 C42 -78.0(3) . . . . ?
C46 C41 C42 C43 3.5(4) . . . . ?
N34 C41 C42 C43 -177.2(3) . . . . ?
C41 C42 C43 C44 -1.0(5) . . . . ?
C42 C43 C44 C45 -1.8(5) . . . . ?
C43 C44 C45 C46 2.1(5) . . . . ?
C42 C41 C46 C45 -3.1(4) . . . . ?
N34 C41 C46 C45 177.5(3) . . . . ?
C44 C45 C46 C41 0.3(5) . . . . ?
